data_2200737
loop_
_publ_author_name
'Pavkovic, Stephen F.'
'Nelson, Derek W.'
'Owens, James R.'

_publ_section_title
;
 1,1,1,3,3,3-Hexafluoro-2-(4-nitrophenyl)-<i>N</i>-phenylisopropylamine
;
_journal_issue 10
_journal_name_full 'Acta Crystallographica Section E'
_journal_page_first o941
_journal_page_last o942
_journal_paper_doi 10.1107/S1600536801014763
_journal_volume 57
_journal_year 2001
_chemical_formula_iupac 'C15 H10 F6 N2 O2'
_chemical_formula_moiety 'C15 H10 F6 N2 O2'
_chemical_formula_sum 'C15 H10 F6 N2 O2'
_chemical_formula_weight 364.25
_chemical_melting_point 181.0(10)
_chemical_name_systematic
;
1,1,1,3,3,3-Hexafluoro-2-(4-nitrophenyl)-N-phenylisopropylamine
;
_space_group_IT_number 15
_symmetry_cell_setting monoclinic
_symmetry_space_group_name_Hall '-C 2yc'
_symmetry_space_group_name_H-M 'C 1 2/c 1'
_cell_angle_alpha 90.00
_cell_angle_beta 104.900(10)
_cell_angle_gamma 90.00
_cell_formula_units_Z 8
_cell_length_a 16.903(3)
_cell_length_b 10.182(2)
_cell_length_c 17.971(3)
_cell_measurement_reflns_used 13
_cell_measurement_temperature 293(2)
_cell_measurement_theta_max 12.5
_cell_measurement_theta_min 10
_cell_volume 2988.9(9)
_computing_cell_refinement 'CELL (Brown, 1985)'
_computing_data_collection 'XSTAL (Brown, 1985), a modification of Picker FACS-I software (Picker, 1967)'
_computing_data_reduction 'MINCON (Brown, 1985)'
_computing_molecular_graphics 'ORTEP-3 (Farrugia, 1997)'
_computing_structure_refinement 'SHELXL97 (Sheldrick, 1997)'
_computing_structure_solution 'SHELXS97 (Sheldrick, 1997)'
_diffrn_ambient_temperature 20(2)
_diffrn_measured_fraction_theta_full 1.000
_diffrn_measured_fraction_theta_max 1.000
_diffrn_measurement_device_type 'Picker four-circle'
_diffrn_measurement_method \q/2\q
_diffrn_radiation_monochromator none
_diffrn_radiation_source 'fine-focus sealed tube'
_diffrn_radiation_type MoK\a
_diffrn_radiation_wavelength .71070
_diffrn_reflns_av_R_equivalents .0562
_diffrn_reflns_av_sigmaI/netI .1351
_diffrn_reflns_limit_h_max 18
_diffrn_reflns_limit_h_min -22
_diffrn_reflns_limit_k_max 13
_diffrn_reflns_limit_k_min -7
_diffrn_reflns_limit_l_max 23
_diffrn_reflns_limit_l_min -23
_diffrn_reflns_number 7110
_diffrn_reflns_theta_full 28.00
_diffrn_reflns_theta_max 28.00
_diffrn_reflns_theta_min 2.35
_diffrn_standards_decay_% <1
_diffrn_standards_interval_count 150
_diffrn_standards_number 4
_exptl_absorpt_coefficient_mu .158
_exptl_absorpt_correction_type none
_exptl_crystal_colour 'pale yellow'
_exptl_crystal_density_diffrn 1.619
_exptl_crystal_density_meas 'more dense than CCl~4~'
_exptl_crystal_density_method flotation
_exptl_crystal_description 'cut fragment'
_exptl_crystal_F_000 1472
_exptl_crystal_size_max .40
_exptl_crystal_size_mid .35
_exptl_crystal_size_min .25
_refine_diff_density_max .505
_refine_diff_density_min -.255
_refine_ls_extinction_coef .0018(3)
_refine_ls_extinction_method SHELXL97
_refine_ls_goodness_of_fit_ref .983
_refine_ls_hydrogen_treatment constr
_refine_ls_matrix_type full
_refine_ls_number_parameters 143
_refine_ls_number_reflns 3603
_refine_ls_number_restraints 0
_refine_ls_restrained_S_all .983
_refine_ls_R_factor_all .1632
_refine_ls_R_factor_gt .0586
_refine_ls_shift/su_max .010
_refine_ls_shift/su_mean .002
_refine_ls_structure_factor_coef Fsqd
_refine_ls_weighting_details
;
calc w = [exp{1.30(sin\q/\l)^2^}]/[\s^2^(Fo^2^)+(0.0559P)^2^]
where P = 0.33Fo^2^ + 0.67Fc^2^
;
_refine_ls_weighting_scheme calc
_refine_ls_wR_factor_ref .1734
_reflns_number_gt 1373
_reflns_number_total 3603
_reflns_threshold_expression I>2\s(I)
_cod_data_source_file om6049.cif
_cod_data_source_block I
_cod_depositor_comments
;
The following automatic conversions were performed:

'_chemical_melting_point' value '180-182' was changed to '181.0(10)'
- the average value was taken and precision was estimated.

Automatic conversion script
Id: cif_fix_values 1646 2011-03-28 12:23:43Z adriana 

The following automatic conversions were performed:

'_chemical_melting_point' value '180-182' was changed to '181.0(10)'
- the average value was taken and precision was estimated.

Automatic conversion script
Id: cif_fix_values 1715 2011-07-08 13:25:40Z adriana 
;
_cod_original_cell_volume 2989.1(9)
_cod_original_sg_symbol_H-M 'C 2/c'
_cod_database_code 2200737
_cod_database_fobs_code 2200737

loop_
_symmetry_equiv_pos_as_xyz
'x, y, z'
'x, -y, z+1/2'
'x+1/2, y+1/2, z'
'x+1/2, -y+1/2, z+1/2'
'-x, -y, -z'
'-x, y, -z-1/2'
'-x+1/2, -y+1/2, -z'
'-x+1/2, y+1/2, -z-1/2'

loop_
_atom_site_label
_atom_site_fract_x
_atom_site_fract_y
_atom_site_fract_z
_atom_site_U_iso_or_equiv
_atom_site_adp_type
_atom_site_calc_flag
_atom_site_refinement_flags
_atom_site_occupancy
_atom_site_disorder_assembly
_atom_site_disorder_group
_atom_site_type_symbol
C1 .3495(2) .2893(3) .36500(19) .0458(9) Uani d . 1 . . C
C2 .2547(3) .2785(4) .3498(2) .0611(10) Uani d . 1 . . C
C3 .3877(3) .2369(4) .4466(2) .0589(10) Uani d . 1 . . C
C4 .37909(12) .43107(15) .36294(12) .0394(8) Uiso d G 1 . . C
C5 .45588(11) .44937(17) .34983(13) .0459(8) Uiso d G 1 . . C
H5 .4870 .3771 .3432 .055 Uiso calc R 1 . . H
C6 .48610(10) .5756(2) .34666(13) .0527(9) Uiso d G 1 . . C
H6 .5375 .5879 .3379 .063 Uiso calc R 1 . . H
C7 .43954(12) .68359(16) .35660(14) .0506(9) Uiso d G 1 . . C
C8 .36275(12) .66529(17) .36970(13) .0500(9) Uiso d G 1 . . C
H8 .3316 .7375 .3763 .060 Uiso calc R 1 . . H
C9 .33252(10) .53903(19) .37287(13) .0472(9) Uiso d G 1 . . C
H9 .2811 .5268 .3816 .057 Uiso calc R 1 . . H
C10 .36723(13) .2257(2) .23300(8) .0407(8) Uiso d G 1 . . C
C11 .39275(14) .12231(17) .19429(11) .0494(9) Uiso d G 1 . . C
H11 .4148 .0471 .2210 .059 Uiso calc R 1 . . H
C12 .38527(14) .13139(18) .11560(11) .0601(10) Uiso d G 1 . . C
H12 .4023 .0622 .0897 .072 Uiso calc R 1 . . H
C13 .35227(15) .2438(2) .07563(9) .0608(10) Uiso d G 1 . . C
H13 .3473 .2499 .0230 .073 Uiso calc R 1 . . H
C14 .32675(14) .34720(18) .11434(11) .0555(10) Uiso d G 1 . . C
H14 .3047 .4224 .0876 .067 Uiso calc R 1 . . H
C15 .33423(13) .33813(17) .19302(11) .0466(8) Uiso d G 1 . . C
H15 .3172 .4073 .2189 .056 Uiso calc R 1 . . H
F1 .22629(14) .3231(3) .40751(14) .0835(8) Uani d . 1 . . F
F2 .21566(12) .3449(2) .28749(13) .0669(6) Uani d . 1 . . F
F3 .23022(15) .1547(2) .33774(16) .0993(9) Uani d . 1 . . F
F4 .37300(14) .3145(2) .50066(12) .0754(7) Uani d . 1 . . F
F5 .46835(15) .2270(2) .46033(12) .0800(8) Uani d . 1 . . F
F6 .35961(17) .1182(2) .45739(13) .0893(8) Uani d . 1 . . F
N1 .37711(18) .2064(3) .31227(16) .0524(8) Uani d . 1 . . N
H1 .4028 .1363 .3315 .063 Uiso calc R 1 . . H
N2 .4705(3) .8162(4) .3508(2) .0734(11) Uani d . 1 . . N
O1 .4272(2) .9060(3) .3610(2) .1023(12) Uani d . 1 . . O
O2 .5363(3) .8262(3) .3361(2) .1102(13) Uani d . 1 . . O

loop_
_atom_site_aniso_label
_atom_site_aniso_U_11
_atom_site_aniso_U_22
_atom_site_aniso_U_33
_atom_site_aniso_U_12
_atom_site_aniso_U_13
_atom_site_aniso_U_23
C1 .051(2) .045(2) .0416(19) -.0017(17) .0125(16) .0008(16)
C2 .060(3) .062(3) .060(3) -.017(2) .013(2) .004(2)
C3 .071(3) .055(3) .052(2) -.004(2) .019(2) .0064(19)
F1 .0631(15) .119(2) .0793(17) -.0135(14) .0382(13) .0020(15)
F2 .0483(12) .0805(16) .0666(15) -.0056(11) .0052(10) .0001(12)
F3 .0873(19) .0665(17) .138(2) -.0374(14) .0173(17) .0034(15)
F4 .0944(18) .0894(17) .0450(13) -.0027(13) .0228(12) -.0045(12)
F5 .0720(17) .106(2) .0585(15) .0181(14) .0099(12) .0254(13)
F6 .132(2) .0660(17) .0684(16) -.0157(15) .0235(15) .0231(12)
N1 .075(2) .0340(16) .0484(17) .0132(15) .0158(15) .0047(13)
N2 .094(3) .047(2) .065(2) -.018(2) -.005(2) .0112(18)
O1 .138(3) .0375(17) .118(3) .001(2) .007(2) .0038(18)
O2 .101(3) .080(2) .144(3) -.042(2) .022(2) .026(2)

loop_
_atom_type_symbol
_atom_type_description
_atom_type_scat_dispersion_real
_atom_type_scat_dispersion_imag
_atom_type_scat_source
C C .0033 .0016 'International Tables Vol C Tables 4.2.6.8 and 6.1.1.4'
H H .0000 .0000 'International Tables Vol C Tables 4.2.6.8 and 6.1.1.4'
O O .0106 .0060 'International Tables Vol C Tables 4.2.6.8 and 6.1.1.4'
N N .0061 .0033 'International Tables Vol C Tables 4.2.6.8 and 6.1.1.4'
F F .0171 .0103 'International Tables Vol C Tables 4.2.6.8 and 6.1.1.4'

loop_
_geom_angle_atom_site_label_1
_geom_angle_atom_site_label_2
_geom_angle_atom_site_label_3
_geom_angle
_geom_angle_publ_flag
N1 C1 C4 112.1(2) no
N1 C1 C3 107.3(3) no
C4 C1 C3 106.9(3) no
N1 C1 C2 109.7(3) no
C4 C1 C2 112.9(3) no
C3 C1 C2 107.7(3) no
F2 C2 F3 106.2(3) no
F2 C2 F1 106.4(3) no
F3 C2 F1 106.9(3) no
F2 C2 C1 112.2(3) no
F3 C2 C1 111.0(3) no
F1 C2 C1 113.6(3) no
F5 C3 F4 106.6(3) no
F5 C3 F6 107.0(3) no
F4 C3 F6 107.1(3) no
F5 C3 C1 111.3(3) no
F4 C3 C1 112.4(3) no
F6 C3 C1 112.1(3) no
C5 C4 C9 120.0 no
C5 C4 C1 117.09(17) no
C9 C4 C1 122.91(17) no
C6 C5 C4 120.0 no
C6 C5 H5 120.0 no
C4 C5 H5 120.0 no
C7 C6 C5 120.0 no
C7 C6 H6 120.0 no
C5 C6 H6 120.0 no
C8 C7 C6 120.0 no
C8 C7 N2 120.2(2) no
C6 C7 N2 119.7(2) no
C7 C8 C9 120.0 no
C7 C8 H8 120.0 no
C9 C8 H8 120.0 no
C8 C9 C4 120.0 no
C8 C9 H9 120.0 no
C4 C9 H9 120.0 no
C11 C10 C15 120.0 no
C11 C10 N1 115.49(17) no
C15 C10 N1 124.51(17) no
C12 C11 C10 120.0 no
C12 C11 H11 120.0 no
C10 C11 H11 120.0 no
C11 C12 C13 120.0 no
C11 C12 H12 120.0 no
C13 C12 H12 120.0 no
C14 C13 C12 120.0 no
C14 C13 H13 120.0 no
C12 C13 H13 120.0 no
C15 C14 C13 120.0 no
C15 C14 H14 120.0 no
C13 C14 H14 120.0 no
C14 C15 C10 120.0 no
C14 C15 H15 120.0 no
C10 C15 H15 120.0 no
C10 N1 C1 127.9(3) no
C10 N1 H1 116.1 no
C1 N1 H1 116.1 no
O2 N2 O1 126.4(4) no
O2 N2 C7 117.3(4) no
O1 N2 C7 116.3(4) no

loop_
_geom_bond_atom_site_label_1
_geom_bond_atom_site_label_2
_geom_bond_site_symmetry_2
_geom_bond_distance
_geom_bond_publ_flag
C1 N1 . 1.434(4) no
C1 C4 . 1.531(4) no
C1 C3 . 1.538(5) no
C1 C2 . 1.558(5) no
C2 F2 . 1.328(4) no
C2 F3 . 1.327(4) no
C2 F1 . 1.330(4) no
C3 F5 . 1.325(4) no
C3 F4 . 1.325(4) no
C3 F6 . 1.331(4) no
C4 C5 . 1.3900 no
C4 C9 . 1.3900 no
C5 C6 . 1.3900 no
C5 H5 . .9300 no
C6 C7 . 1.3900 no
C6 H6 . .9300 no
C7 C8 . 1.3900 no
C7 N2 . 1.462(4) no
C8 C9 . 1.3900 no
C8 H8 . .9300 no
C9 H9 . .9300 no
C10 C11 . 1.3900 no
C10 C15 . 1.3900 no
C10 N1 . 1.405(3) no
C11 C12 . 1.3900 no
C11 H11 . .9300 no
C12 C13 . 1.3900 no
C12 H12 . .9300 no
C13 C14 . 1.3900 no
C13 H13 . .9300 no
C14 C15 . 1.3900 no
C14 H14 . .9300 no
C15 H15 . .9300 no
N1 H1 . .8600 no
N2 O2 . 1.212(5) no
N2 O1 . 1.215(5) no

loop_
_geom_hbond_atom_site_label_D
_geom_hbond_atom_site_label_H
_geom_hbond_atom_site_label_A
_geom_hbond_site_symmetry_A
_geom_hbond_distance_DH
_geom_hbond_distance_HA
_geom_hbond_distance_DA
_geom_hbond_angle_DHA
N1 H1 O1 1_545 .86 2.42 3.234(4) 158.9

loop_
_geom_torsion_atom_site_label_1
_geom_torsion_atom_site_label_2
_geom_torsion_atom_site_label_3
_geom_torsion_atom_site_label_4
_geom_torsion
_geom_torsion_publ_flag
N1 C1 C2 F2 -76.1(4) no
C4 C1 C2 F2 49.6(4) no
C3 C1 C2 F2 167.4(3) no
N1 C1 C2 F3 42.6(4) no
C4 C1 C2 F3 168.3(3) no
C3 C1 C2 F3 -73.9(4) no
N1 C1 C2 F1 163.1(3) no
C4 C1 C2 F1 -71.2(4) no
C3 C1 C2 F1 46.6(4) no
N1 C1 C3 F5 53.9(4) no
C4 C1 C3 F5 -66.4(4) no
C2 C1 C3 F5 172.0(3) no
N1 C1 C3 F4 173.5(3) no
C4 C1 C3 F4 53.1(4) no
C2 C1 C3 F4 -68.5(4) no
N1 C1 C3 F6 -65.9(4) no
C4 C1 C3 F6 173.7(3) no
C2 C1 C3 F6 52.2(4) no
N1 C1 C4 C5 -34.4(3) no
C3 C1 C4 C5 82.9(3) no
C2 C1 C4 C5 -158.9(2) no
N1 C1 C4 C9 145.1(2) no
C3 C1 C4 C9 -97.6(3) no
C2 C1 C4 C9 20.6(3) no
C9 C4 C5 C6 .0 no
C1 C4 C5 C6 179.5(2) no
C4 C5 C6 C7 .0 no
C5 C6 C7 C8 .0 no
C5 C6 C7 N2 -178.1(2) no
C6 C7 C8 C9 .0 no
N2 C7 C8 C9 178.1(2) no
C7 C8 C9 C4 .0 no
C5 C4 C9 C8 .0 no
C1 C4 C9 C8 -179.5(2) no
C15 C10 C11 C12 .0 no
N1 C10 C11 C12 179.7(2) no
C10 C11 C12 C13 .0 no
C11 C12 C13 C14 .0 no
C12 C13 C14 C15 .0 no
C13 C14 C15 C10 .0 no
C11 C10 C15 C14 .0 no
N1 C10 C15 C14 -179.7(2) no
C11 C10 N1 C1 -173.5(3) no
C15 C10 N1 C1 6.2(4) no
C4 C1 N1 C10 -53.8(4) no
C3 C1 N1 C10 -170.8(3) no
C2 C1 N1 C10 72.5(4) no
C8 C7 N2 O2 -177.0(3) no
C6 C7 N2 O2 1.1(4) no
C8 C7 N2 O1 2.8(4) no
C6 C7 N2 O1 -179.1(3) no

loop_
_cod_related_entry_id
_cod_related_entry_database
_cod_related_entry_code
1 ChemSpider 8698166
